data_4035769
loop_
_publ_author_name
'Banerji, Biswadip'
'Chatterjee, Satadru'
'Chandrasekhar, Kadaiahgari'
'Ghosh, Saswati'
'Mukherjee, Kaustuv'
'Mandal, Chitra'

_publ_section_title
;
 Detection of Lysosome by a Fluorescent Heterocycle: Development of Fused
 Pyrido-Imidazo-Indole Framework via Cu-Catalyzed Tandem N-Arylation.
;
_journal_issue 21
_journal_name_full 'The Journal of organic chemistry'
_journal_page_first 13011
_journal_page_last 13018
_journal_paper_doi 10.1021/acs.joc.8b01513
_journal_volume 83
_journal_year 2018
_chemical_formula_moiety 'C19 H12 N4'
_chemical_formula_sum 'C19 H12 N4'
_chemical_formula_weight 296.33
_space_group_crystal_system triclinic
_space_group_IT_number 2
_space_group_name_Hall '-P 1'
_space_group_name_H-M_alt 'P -1'
_atom_sites_solution_hydrogens geom
_atom_sites_solution_primary iterative
_audit_creation_date 2018-04-24
_audit_creation_method
;
Olex2 1.2
(compiled 2017.08.10 svn.r3458 for OlexSys, GUI svn.r5488)
;
_cell_angle_alpha 72.751(4)
_cell_angle_beta 75.543(5)
_cell_angle_gamma 79.079(5)
_cell_formula_units_Z 2
_cell_length_a 7.640(3)
_cell_length_b 8.930(4)
_cell_length_c 11.458(5)
_cell_measurement_reflns_used 5068
_cell_measurement_temperature 296(2)
_cell_measurement_theta_max 25.354
_cell_measurement_theta_min 2.407
_cell_volume 717.3(5)
_computing_cell_refinement 'SAINT v8.34A (Bruker, 2013)'
_computing_data_reduction 'SAINT v8.34A (Bruker, 2013)'
_computing_molecular_graphics 'Olex2 (Dolomanov et al., 2009)'
_computing_publication_material 'Olex2 (Dolomanov et al., 2009)'
_computing_structure_refinement 'ShelXL (Sheldrick, 2015)'
_computing_structure_solution 'olex2.solve (Bourhis et al., 2015)'
_diffrn_ambient_temperature 296.15
_diffrn_measured_fraction_theta_full 0.999
_diffrn_measured_fraction_theta_max 0.985
_diffrn_measurement_device_type 'Bruker APEX-II CCD'
_diffrn_measurement_method '\f and \w scans'
_diffrn_radiation_type MoK\a
_diffrn_radiation_wavelength 0.71073
_diffrn_reflns_av_R_equivalents 0.0602
_diffrn_reflns_av_unetI/netI 0.0338
_diffrn_reflns_Laue_measured_fraction_full 0.999
_diffrn_reflns_Laue_measured_fraction_max 0.985
_diffrn_reflns_limit_h_max 9
_diffrn_reflns_limit_h_min -9
_diffrn_reflns_limit_k_max 11
_diffrn_reflns_limit_k_min -11
_diffrn_reflns_limit_l_max 14
_diffrn_reflns_limit_l_min -14
_diffrn_reflns_number 17212
_diffrn_reflns_point_group_measured_fraction_full 0.999
_diffrn_reflns_point_group_measured_fraction_max 0.985
_diffrn_reflns_theta_full 25.242
_diffrn_reflns_theta_max 26.831
_diffrn_reflns_theta_min 2.407
_diffrn_standards_number 0
_exptl_absorpt_coefficient_mu 0.085
_exptl_absorpt_correction_T_max 0.7455
_exptl_absorpt_correction_T_min 0.5000
_exptl_absorpt_correction_type multi-scan
_exptl_absorpt_process_details
'SADABS-2014/5 (Bruker,2014/5) was used for absorption correction. wR2(int) was 0.1655 before and 0.0735 after correction. The Ratio of minimum to maximum transmission is 0.6707. The \l/2 correction factor is 0.00150.'
_exptl_crystal_colour 'clear light colourless'
_exptl_crystal_colour_lustre clear
_exptl_crystal_colour_modifier light
_exptl_crystal_colour_primary colourless
_exptl_crystal_density_diffrn 1.372
_exptl_crystal_description plate
_exptl_crystal_F_000 308
_exptl_crystal_size_max 0.64
_exptl_crystal_size_mid 0.12
_exptl_crystal_size_min 0.11
_refine_diff_density_max 0.205
_refine_diff_density_min -0.205
_refine_diff_density_rms 0.061
_refine_ls_extinction_coef 0.033(9)
_refine_ls_extinction_expression Fc^*^=kFc[1+0.001xFc^2^\l^3^/sin(2\q)]^-1/4^
_refine_ls_extinction_method SHELXL
_refine_ls_goodness_of_fit_ref 1.026
_refine_ls_hydrogen_treatment constr
_refine_ls_matrix_type full
_refine_ls_number_parameters 209
_refine_ls_number_reflns 3049
_refine_ls_number_restraints 0
_refine_ls_restrained_S_all 1.026
_refine_ls_R_factor_all 0.0767
_refine_ls_R_factor_gt 0.0588
_refine_ls_shift/su_max 0.000
_refine_ls_shift/su_mean 0.000
_refine_ls_structure_factor_coef Fsqd
_refine_ls_weighting_details 'w=1/[\s^2^(Fo^2^)+(0.1164P)^2^+0.0165P] where P=(Fo^2^+2Fc^2^)/3'
_refine_ls_weighting_scheme calc
_refine_ls_wR_factor_gt 0.1583
_refine_ls_wR_factor_ref 0.1796
_reflns_Friedel_coverage 0.000
_reflns_number_gt 2122
_reflns_number_total 3049
_reflns_threshold_expression 'I > 2\s(I)'
_cod_data_source_file jo8b01513_si_003.cif
_cod_data_source_block bbsc_pba_0m_a
_cod_original_cell_volume 717.2(5)
_cod_database_code 4035769
_shelxl_version_number 2014/6
_shelx_space_group_comment
;
The symmetry employed for this shelxl refinement is uniquely defined
by the following loop, which should always be used as a source of
symmetry information in preference to the above space-group names.
They are only intended as comments.
;
_olex2_refinement_description
;
1. Fixed Uiso
 At 1.2 times of:
  All C(H) groups
2.a Aromatic/amide H refined with riding coordinates:
 C24(H00A), C25(H00D), C11(H00E), C27(H00F), C29(H00G), C26(H00H), C15(H00I),
 C12(H00J), C21(H00K), C13(H00L), C23(H00M), C22(H00N)
;
_olex2_submission_special_instructions 'No special instructions were received'

loop_
_space_group_symop_operation_xyz
'x, y, z'
'-x, -y, -z'

loop_
_atom_site_label
_atom_site_type_symbol
_atom_site_fract_x
_atom_site_fract_y
_atom_site_fract_z
_atom_site_U_iso_or_equiv
_atom_site_adp_type
_atom_site_occupancy
_atom_site_site_symmetry_order
_atom_site_calc_flag
_atom_site_refinement_flags_posn
N001 N 0.66044(17) 0.38025(14) 0.61202(12) 0.0618(4) Uani 1 1 d .
N002 N 0.82223(19) 0.77250(16) 0.53069(13) 0.0676(4) Uani 1 1 d .
N003 N 0.76023(18) 0.39971(16) 0.40599(13) 0.0697(4) Uani 1 1 d .
C004 C 0.7278(2) 0.52518(17) 0.55799(15) 0.0601(4) Uani 1 1 d .
C005 C 0.6683(2) 0.66059(18) 0.73439(15) 0.0668(4) Uani 1 1 d .
C006 C 0.8832(2) 0.7814(2) 0.40597(16) 0.0663(4) Uani 1 1 d .
C007 C 0.7430(2) 0.64999(18) 0.60450(15) 0.0630(4) Uani 1 1 d .
C008 C 0.7882(2) 0.53052(18) 0.43238(15) 0.0624(4) Uani 1 1 d .
C009 C 0.8680(2) 0.6645(2) 0.35054(16) 0.0660(4) Uani 1 1 d .
C00A C 0.5887(2) 0.30613(19) 0.73290(16) 0.0684(4) Uani 1 1 d .
H00A H 0.5785 0.3534 0.7969 0.082 Uiso 1 1 calc R
C00B C 0.6838(2) 0.31024(19) 0.51533(16) 0.0653(4) Uani 1 1 d .
N00C N 0.5229(4) 0.7108(2) 0.96908(17) 0.1126(7) Uani 1 1 d .
C00D C 0.5332(3) 0.1636(2) 0.75759(19) 0.0765(5) Uani 1 1 d .
H00D H 0.4825 0.1128 0.8392 0.092 Uiso 1 1 calc R
C00E C 0.9291(3) 0.6864(2) 0.22169(17) 0.0789(5) Uani 1 1 d .
H00E H 0.9196 0.6098 0.1844 0.095 Uiso 1 1 calc R
C00F C 0.6258(2) 0.1614(2) 0.54355(19) 0.0755(5) Uani 1 1 d .
H00F H 0.6391 0.1115 0.4807 0.091 Uiso 1 1 calc R
C00G C 0.4859(3) 0.6546(2) 0.78759(16) 0.0770(5) Uani 1 1 d .
H00G H 0.4083 0.6322 0.7458 0.092 Uiso 1 1 calc R
C00H C 0.5511(3) 0.0912(2) 0.6619(2) 0.0790(5) Uani 1 1 d .
H00H H 0.5108 -0.0068 0.6804 0.095 Uiso 1 1 calc R
C00I C 0.9619(3) 0.9170(2) 0.33031(18) 0.0793(5) Uani 1 1 d .
H00I H 0.9748 0.9944 0.3658 0.095 Uiso 1 1 calc R
C00J C 1.0026(3) 0.8201(3) 0.15110(19) 0.0919(6) Uani 1 1 d .
H00J H 1.0424 0.8346 0.0653 0.110 Uiso 1 1 calc R
C00K C 0.7769(3) 0.6911(2) 0.80161(18) 0.0851(6) Uani 1 1 d .
H00K H 0.9005 0.6968 0.7690 0.102 Uiso 1 1 calc R
C00L C 1.0189(3) 0.9352(3) 0.2054(2) 0.0894(6) Uani 1 1 d .
H00L H 1.0696 1.0258 0.1556 0.107 Uiso 1 1 calc R
C00M C 0.4211(4) 0.6821(3) 0.90296(19) 0.0975(7) Uani 1 1 d .
H00M H 0.2972 0.6804 0.9367 0.117 Uiso 1 1 calc R
C00N C 0.6990(4) 0.7131(3) 0.9181(2) 0.1066(8) Uani 1 1 d .
H00N H 0.7743 0.7306 0.9640 0.128 Uiso 1 1 calc R

loop_
_atom_site_aniso_label
_atom_site_aniso_U_11
_atom_site_aniso_U_22
_atom_site_aniso_U_33
_atom_site_aniso_U_23
_atom_site_aniso_U_13
_atom_site_aniso_U_12
N001 0.0645(8) 0.0564(7) 0.0665(8) -0.0202(6) -0.0167(6) -0.0017(6)
N002 0.0723(9) 0.0622(8) 0.0682(8) -0.0177(6) -0.0141(7) -0.0073(6)
N003 0.0718(9) 0.0695(8) 0.0722(9) -0.0278(7) -0.0172(7) -0.0014(6)
C004 0.0600(9) 0.0563(8) 0.0646(9) -0.0182(7) -0.0152(7) -0.0021(6)
C005 0.0876(11) 0.0521(8) 0.0613(9) -0.0141(7) -0.0170(8) -0.0091(7)
C006 0.0607(9) 0.0661(9) 0.0698(10) -0.0170(7) -0.0130(7) -0.0037(7)
C007 0.0669(9) 0.0587(8) 0.0647(9) -0.0173(7) -0.0168(7) -0.0051(7)
C008 0.0595(9) 0.0635(9) 0.0665(9) -0.0231(7) -0.0166(7) 0.0009(7)
C009 0.0592(9) 0.0691(10) 0.0656(9) -0.0169(7) -0.0125(7) -0.0001(7)
C00A 0.0752(10) 0.0613(9) 0.0671(10) -0.0166(7) -0.0153(8) -0.0047(7)
C00B 0.0636(9) 0.0640(9) 0.0744(10) -0.0290(8) -0.0192(7) 0.0020(7)
N00C 0.180(2) 0.0933(13) 0.0686(10) -0.0290(9) -0.0074(12) -0.0400(13)
C00D 0.0825(11) 0.0603(9) 0.0836(12) -0.0136(8) -0.0187(9) -0.0079(8)
C00E 0.0776(11) 0.0853(12) 0.0708(11) -0.0231(9) -0.0124(9) -0.0027(9)
C00F 0.0791(11) 0.0635(9) 0.0923(13) -0.0326(9) -0.0236(9) -0.0012(8)
C00G 0.0963(13) 0.0661(10) 0.0681(10) -0.0209(8) -0.0113(9) -0.0107(9)
C00H 0.0833(12) 0.0586(9) 0.0985(14) -0.0222(9) -0.0246(10) -0.0066(8)
C00I 0.0778(11) 0.0738(11) 0.0804(12) -0.0148(9) -0.0107(9) -0.0118(9)
C00J 0.0904(13) 0.1018(15) 0.0691(11) -0.0132(10) -0.0037(9) -0.0096(11)
C00K 0.1141(15) 0.0768(11) 0.0725(11) -0.0150(9) -0.0297(10) -0.0249(10)
C00L 0.0911(14) 0.0867(13) 0.0792(12) -0.0113(10) -0.0062(10) -0.0163(10)
C00M 0.1267(18) 0.0831(13) 0.0765(12) -0.0291(10) 0.0032(12) -0.0174(12)
C00N 0.168(2) 0.0938(15) 0.0729(13) -0.0201(11) -0.0332(14) -0.0438(16)

loop_
_atom_type_symbol
_atom_type_description
_atom_type_scat_dispersion_real
_atom_type_scat_dispersion_imag
_atom_type_scat_source
C C 0.0033 0.0016 'International Tables Vol C Tables 4.2.6.8 and 6.1.1.4'
H H 0.0000 0.0000 'International Tables Vol C Tables 4.2.6.8 and 6.1.1.4'
N N 0.0061 0.0033 'International Tables Vol C Tables 4.2.6.8 and 6.1.1.4'

loop_
_geom_angle_atom_site_label_1
_geom_angle_atom_site_label_2
_geom_angle_atom_site_label_3
_geom_angle
C00A N001 C004 132.16(14)
C00A N001 C00B 121.91(15)
C00B N001 C004 105.91(13)
C007 N002 C006 119.46(15)
C00B N003 C008 104.65(14)
N001 C004 C007 134.03(15)
C008 C004 N001 104.71(13)
C008 C004 C007 121.25(15)
C00G C005 C007 121.53(16)
C00K C005 C007 120.30(17)
C00K C005 C00G 117.92(17)
N002 C006 C009 123.70(16)
N002 C006 C00I 117.28(17)
C00I C006 C009 119.01(17)
N002 C007 C004 120.65(16)
N002 C007 C005 114.43(14)
C004 C007 C005 124.88(15)
N003 C008 C004 112.30(14)
N003 C008 C009 128.88(16)
C004 C008 C009 118.82(15)
C006 C009 C008 116.03(16)
C00E C009 C006 119.55(17)
C00E C009 C008 124.42(17)
N001 C00A H00A 120.6
C00D C00A N001 118.85(16)
C00D C00A H00A 120.6
N001 C00B C00F 118.11(16)
N003 C00B N001 112.43(15)
N003 C00B C00F 129.45(16)
C00M N00C C00N 116.5(2)
C00A C00D H00D 119.7
C00A C00D C00H 120.68(19)
C00H C00D H00D 119.7
C009 C00E H00E 120.1
C00J C00E C009 119.8(2)
C00J C00E H00E 120.1
C00B C00F H00F 120.2
C00H C00F C00B 119.63(17)
C00H C00F H00F 120.2
C005 C00G H00G 120.6
C00M C00G C005 118.9(2)
C00M C00G H00G 120.6
C00D C00H H00H 119.6
C00F C00H C00D 120.77(18)
C00F C00H H00H 119.6
C006 C00I H00I 120.0
C00L C00I C006 120.0(2)
C00L C00I H00I 120.0
C00E C00J H00J 119.6
C00E C00J C00L 120.8(2)
C00L C00J H00J 119.6
C005 C00K H00K 120.7
C005 C00K C00N 118.6(2)
C00N C00K H00K 120.7
C00I C00L C00J 120.8(2)
C00I C00L H00L 119.6
C00J C00L H00L 119.6
N00C C00M C00G 124.1(2)
N00C C00M H00M 117.9
C00G C00M H00M 117.9
N00C C00N C00K 124.0(2)
N00C C00N H00N 118.0
C00K C00N H00N 118.0

loop_
_geom_bond_atom_site_label_1
_geom_bond_atom_site_label_2
_geom_bond_distance
N001 C004 1.393(2)
N001 C00A 1.368(2)
N001 C00B 1.386(2)
N002 C006 1.371(2)
N002 C007 1.313(2)
N003 C008 1.356(2)
N003 C00B 1.329(2)
C004 C007 1.404(2)
C004 C008 1.387(2)
C005 C007 1.479(2)
C005 C00G 1.379(3)
C005 C00K 1.373(2)
C006 C009 1.408(3)
C006 C00I 1.404(3)
C008 C009 1.417(2)
C009 C00E 1.398(2)
C00A H00A 0.9300
C00A C00D 1.346(2)
C00B C00F 1.401(3)
N00C C00M 1.315(3)
N00C C00N 1.328(3)
C00D H00D 0.9300
C00D C00H 1.397(3)
C00E H00E 0.9300
C00E C00J 1.360(3)
C00F H00F 0.9300
C00F C00H 1.343(3)
C00G H00G 0.9300
C00G C00M 1.368(3)
C00H H00H 0.9300
C00I H00I 0.9300
C00I C00L 1.357(3)
C00J H00J 0.9300
C00J C00L 1.387(3)
C00K H00K 0.9300
C00K C00N 1.374(3)
C00L H00L 0.9300
C00M H00M 0.9300
C00N H00N 0.9300
